data_1576789
loop_
_publ_author_name
'Luevano, Makayla R.'
'Stennett, Cary R.'
'Ma, Eric'
'Ziller, Joseph W.'
'Furche, Filipp'
'Evans, William J.'

_publ_section_title
;
 Unexpected dispersion-stabilized tris(terphenylthiolate) complexes,
 Ln(SAr <sup><i>i</i>Pr6</sup>)<sub>3</sub>, arising from two-electron
 reduction by Ln(SAr <sup><i>i</i>Pr6</sup>)<sub>2</sub> [Ar
 <sup><i>i</i>Pr6</sup> =
 C<sub>6</sub>H<sub>3</sub>-2,6-(C<sub>6</sub>H<sub>2</sub>-2,6,4-
 <sup><i>i</i></sup> Pr<sub>3</sub>)<sub>2</sub>].
;
_journal_issue 16
_journal_name_full 'Chemical science'
_journal_page_first 8160
_journal_page_last 8167
_journal_paper_doi 10.1039/d6sc00248j
_journal_volume 17
_journal_year 2026
_chemical_formula_moiety 'C44 H57 La S, C6 H14'
_chemical_formula_sum 'C50 H71 La S'
_chemical_formula_weight 843.03
_chemical_melting_point ?
_chemical_properties_physical Air-sensitive,Moisture-sensitive,Oxygen-sensitive
_space_group_crystal_system monoclinic
_space_group_IT_number 14
_space_group_name_Hall '-P 2ybc'
_space_group_name_H-M_alt 'P 1 21/c 1'
_atom_sites_solution_hydrogens geom
_atom_sites_solution_primary direct
_atom_sites_solution_secondary difmap
_audit_creation_date 2025-12-19
_audit_creation_method
;
Olex2 1.5
(compiled 2025.07.13 svn.rb7424aed for OlexSys, GUI svn.r7314)
;
_audit_update_record
;
2025-12-19 deposited with the CCDC.	2026-02-23 downloaded from the CCDC.
;
_cell_angle_alpha 90
_cell_angle_beta 113.2280(10)
_cell_angle_gamma 90
_cell_formula_units_Z 4
_cell_length_a 16.9455(6)
_cell_length_b 15.7077(5)
_cell_length_c 18.2737(6)
_cell_measurement_reflns_used 9837
_cell_measurement_temperature 100.00
_cell_measurement_theta_max 29.15
_cell_measurement_theta_min 2.26
_cell_volume 4469.7(3)
_computing_cell_refinement 'Bruker SAINT 8.34a, 2013'
_computing_data_collection 'Bruker APEX2 2014.11-0, 2014'
_computing_data_reduction 'Bruker SAINT 8.34a, 2013'
_computing_molecular_graphics 'Olex2 1.5 (Dolomanov et al., 2009)'
_computing_publication_material 'Olex2 1.5 (Dolomanov et al., 2009)'
_computing_structure_refinement 'SHELXL-2014/7 (Sheldrick, 2014)'
_computing_structure_solution 'Bruker SHELXTL 2014/4 (XT)'
_diffrn_ambient_temperature 100.00
_diffrn_measured_fraction_theta_full 1.000
_diffrn_measured_fraction_theta_max 1.000
_diffrn_measurement_device_type 'Bruker APEX-II CCD'
_diffrn_measurement_method '\f and \w scans'
_diffrn_radiation_type MoK\a
_diffrn_radiation_wavelength 0.71073
_diffrn_reflns_av_R_equivalents 0.0649
_diffrn_reflns_av_unetI/netI 0.0479
_diffrn_reflns_Laue_measured_fraction_full 1.000
_diffrn_reflns_Laue_measured_fraction_max 1.000
_diffrn_reflns_limit_h_max 24
_diffrn_reflns_limit_h_min -24
_diffrn_reflns_limit_k_max 22
_diffrn_reflns_limit_k_min -21
_diffrn_reflns_limit_l_max 26
_diffrn_reflns_limit_l_min -25
_diffrn_reflns_number 87421
_diffrn_reflns_point_group_measured_fraction_full 1.000
_diffrn_reflns_point_group_measured_fraction_max 1.000
_diffrn_reflns_theta_full 25.242
_diffrn_reflns_theta_max 30.507
_diffrn_reflns_theta_min 1.775
_diffrn_source_current 1.6
_diffrn_source_power 0.08
_diffrn_source_voltage 50.0
_diffrn_standards_number 0
_exptl_absorpt_coefficient_mu 1.034
_exptl_absorpt_correction_T_max 0.7461
_exptl_absorpt_correction_T_min 0.7143
_exptl_absorpt_correction_type multi-scan
_exptl_absorpt_process_details
;
SADABS-2016/2 (Bruker,2016/2) was used for absorption correction.
wR2(int) was 0.1138 before and 0.0680 after correction.
The Ratio of minimum to maximum transmission is 0.9574.
The \l/2 correction factor is Not present.
;
_exptl_crystal_colour yellow
_exptl_crystal_colour_primary yellow
_exptl_crystal_density_diffrn 1.253
_exptl_crystal_density_meas ?
_exptl_crystal_description Irregular
_exptl_crystal_F_000 1776
_exptl_crystal_recrystallization_method 'Re-crystallisation from solvent: hexane'
_exptl_crystal_size_max 0.125
_exptl_crystal_size_mid 0.065
_exptl_crystal_size_min 0.054
_refine_diff_density_max 0.979
_refine_diff_density_min -0.679
_refine_diff_density_rms 0.085
_refine_ls_extinction_method none
_refine_ls_goodness_of_fit_ref 1.009
_refine_ls_hydrogen_treatment constr
_refine_ls_matrix_type full
_refine_ls_number_parameters 720
_refine_ls_number_reflns 13635
_refine_ls_number_restraints 541
_refine_ls_restrained_S_all 1.025
_refine_ls_R_factor_all 0.0739
_refine_ls_R_factor_gt 0.0427
_refine_ls_shift/su_max 0.001
_refine_ls_shift/su_mean 0.000
_refine_ls_structure_factor_coef Fsqd
_refine_ls_weighting_details 'w=1/[\s^2^(Fo^2^)+(0.0395P)^2^+4.4131P] where P=(Fo^2^+2Fc^2^)/3'
_refine_ls_weighting_scheme calc
_refine_ls_wR_factor_gt 0.0905
_refine_ls_wR_factor_ref 0.1030
_reflns_Friedel_coverage 0.000
_reflns_number_gt 9832
_reflns_number_total 13635
_reflns_threshold_expression 'I > 2\s(I)'
_cod_data_source_file d6sc00248j2.cif
_cod_data_source_block mrl59
_cod_depositor_comments
;
The following automatic conversions were performed:

data item '_chemical_melting_point' value 'not measured' was changed
to '?' -- the value is undefined or not given.

data item '_exptl_crystal_density_meas' value 'not measured' was
changed to '?' -- the value is perceived as not measured.

Automatic conversion script
Id: cif_fix_values 8170 2020-07-09 18:12:32Z antanas 

 Adding full bibliography for 1576785--1576790.cif.
;
_cod_database_code 1576789
_shelx_shelxl_version_number 2019/3
_shelx_space_group_comment
;
The symmetry employed for this shelxl refinement is uniquely defined
by the following loop, which should always be used as a source of
symmetry information in preference to the above space-group names.
They are only intended as comments.
;
_shelx_estimated_absorpt_t_max 0.946
_shelx_estimated_absorpt_t_min 0.882
_olex2_refinement_description
;
1. Fixed Uiso
 At 1.2 times of:
  All C(H) groups, All C(H,H) groups
 At 1.5 times of:
  All C(H,H,H) groups
2. Restrained distances
 C32A-C31A \\sim C32-C31 \\sim C33A-C31A \\sim C33-C31
 with sigma of 0.02
 S1A-C1 \\sim S1-C1
 with sigma of 0.02
3. Uiso/Uaniso restraints and constraints
C40A \\sim C39 \\sim C39A \\sim C38 \\sim C38A \\sim C37A \\sim C37 \\sim C44A
\\sim C44 \\sim C43A \\sim C43 \\sim C42 \\sim C42A \\sim C41 \\sim C41A \\sim
C40: within 2A with sigma of 0.01 and sigma for terminal atoms of 0.02 within 2A
C26A \\sim C26 \\sim C25A \\sim C25 \\sim C24A \\sim C24 \\sim C22A \\sim C22
\\sim C27 \\sim C27A \\sim C32A \\sim C31A \\sim C32 \\sim C33A \\sim C31 \\sim
C33 \\sim C23: within 2A with sigma of 0.003 and sigma for terminal atoms of
0.006 within 2A
C45 \\sim C46 \\sim C47 \\sim C48 \\sim C49 \\sim C50: within 2A with sigma of
0.01 and sigma for terminal atoms of 0.02 within 2A
C45A \\sim C46A \\sim C47A \\sim C48A \\sim C49A \\sim C50A: within 2A with
sigma of 0.005 and sigma for terminal atoms of 0.01 within 2A
4. Others
 Fixed Sof: La1(0.5) La1A(0.5) S1(0.5) S1A(0.5) C22A(0.5) C24A(0.5) H24A(0.5)
 C25A(0.5) C26(0.5) H26(0.5) C27(0.5) C22(0.5) C24(0.5) H24(0.5) C25(0.5)
 C26A(0.5) H26A(0.5) C27A(0.5) C31(0.5) H31(0.5) C31A(0.5) H31A(0.5) C32(0.5)
 H32A(0.5) H32B(0.5) H32C(0.5) C32A(0.5) H32D(0.5) H32E(0.5) H32F(0.5) C33(0.5)
 H33A(0.5) H33B(0.5) H33C(0.5) C33A(0.5) H33D(0.5) H33E(0.5) H33F(0.5) C34(0.5)
 H34(0.5) C34A(0.5) H34A(0.5) C35(0.5) H35A(0.5) H35B(0.5) H35C(0.5) C35A(0.5)
 H35D(0.5) H35E(0.5) H35F(0.5) C36(0.5) H36A(0.5) H36B(0.5) H36C(0.5) C36A(0.5)
 H36D(0.5) H36E(0.5) H36F(0.5) C37(0.5) H37(0.5) C37A(0.5) H37A(0.5) C38(0.5)
 H38(0.5) C38A(0.5) H38A(0.5) C39(0.5) H39(0.5) C39A(0.5) H39A(0.5) C40(0.5)
 H40(0.5) C40A(0.5) H40A(0.5) C41(0.5) H41(0.5) C41A(0.5) H41A(0.5) C42(0.5)
 H42(0.5) C42A(0.5) H42A(0.5) C43(0.5) H43(0.5) C43A(0.5) H43A(0.5) C44(0.5)
 H44(0.5) C44A(0.5) H44A(0.5) C45(0.5) H45A(0.5) H45B(0.5) H45C(0.5) C45A(0.5)
 H45D(0.5) H45E(0.5) H45F(0.5) C46(0.5) H46A(0.5) H46B(0.5) C46A(0.5) H46C(0.5)
 H46D(0.5) C47(0.5) H47A(0.5) H47B(0.5) C47A(0.5) H47C(0.5) H47D(0.5) C48(0.5)
 H48A(0.5) H48B(0.5) C48A(0.5) H48C(0.5) H48D(0.5) C49(0.5) H49A(0.5) H49B(0.5)
 C49A(0.5) H49C(0.5) H49D(0.5) C50(0.5) H50A(0.5) H50B(0.5) H50C(0.5) C50A(0.5)
 H50D(0.5) H50E(0.5) H50F(0.5)
5.a Ternary CH refined with riding coordinates:
 C13(H13), C16(H16), C19(H19), C28(H28), C31(H31), C31A(H31A), C34(H34),
 C34A(H34A)
5.b Secondary CH2 refined with riding coordinates:
 C46(H46A,H46B), C46A(H46C,H46D), C47(H47A,H47B), C47A(H47C,H47D), C48(H48A,
 H48B), C48A(H48C,H48D), C49(H49A,H49B), C49A(H49C,H49D)
5.c Aromatic/amide H refined with riding coordinates:
 C3(H3), C4(H4), C5(H5), C9(H9), C11(H11), C24A(H24A), C26(H26), C24(H24),
 C26A(H26A), C37(H37), C37A(H37A), C38(H38), C38A(H38A), C39(H39), C39A(H39A),
 C40(H40), C40A(H40A), C41(H41), C41A(H41A), C42(H42), C42A(H42A), C43(H43),
 C43A(H43A), C44(H44), C44A(H44A)
5.d Fitted hexagon refined as free rotating group:
 C26(C27,C22,C23,C24,C25)
5.e Idealised Me refined as rotating group:
 C14(H14A,H14B,H14C), C15(H15A,H15B,H15C), C17(H17A,H17B,H17C), C18(H18A,H18B,
 H18C), C20(H20A,H20B,H20C), C21(H21A,H21B,H21C), C29(H29A,H29B,H29C), C30(H30A,
 H30B,H30C), C32(H32A,H32B,H32C), C32A(H32D,H32E,H32F), C33(H33A,H33B,H33C),
 C33A(H33D,H33E,H33F), C35(H35A,H35B,H35C), C35A(H35D,H35E,H35F), C36(H36A,H36B,
 H36C), C36A(H36D,H36E,H36F), C45(H45A,H45B,H45C), C45A(H45D,H45E,H45F),
 C50(H50A,H50B,H50C), C50A(H50D,H50E,H50F)
;
_olex2_submission_special_instructions 'No special instructions were received'

loop_
_space_group_symop_operation_xyz
'x, y, z'
'-x, y+1/2, -z+1/2'
'-x, -y, -z'
'x, -y-1/2, z-1/2'

loop_
_atom_site_label
_atom_site_type_symbol
_atom_site_fract_x
_atom_site_fract_y
_atom_site_fract_z
_atom_site_U_iso_or_equiv
_atom_site_adp_type
_atom_site_occupancy
_atom_site_site_symmetry_order
_atom_site_calc_flag
_atom_site_refinement_flags_posn
_atom_site_refinement_flags_adp
_atom_site_refinement_flags_occupancy
_atom_site_disorder_assembly
_atom_site_disorder_group
La1 La 0.86635(4) 0.48251(5) 0.20715(5) 0.01857(11) Uani 0.5 1 d . . P A 1
La1A La 0.88988(4) 0.49764(5) 0.21242(5) 0.02109(13) Uani 0.5 1 d . . P A 2
S1 S 0.7515(7) 0.4937(8) 0.2852(8) 0.0258(11) Uani 0.5 1 d D . P A 1
S1A S 0.7614(6) 0.5015(8) 0.2810(8) 0.0262(12) Uani 0.5 1 d D . P A 2
C1 C 0.66829(15) 0.56639(14) 0.23807(13) 0.0224(5) Uani 1 1 d D . . . .
C2 C 0.66076(15) 0.61489(13) 0.17073(12) 0.0194(4) Uani 1 1 d . . . . .
C3 C 0.59080(14) 0.66883(14) 0.13409(13) 0.0208(4) Uani 1 1 d . . . . .
H3 H 0.586512 0.700872 0.088580 0.025 Uiso 1 1 calc R U . . .
C4 C 0.52763(15) 0.67575(15) 0.16392(14) 0.0238(5) Uani 1 1 d . . . . .
H4 H 0.479636 0.712040 0.138830 0.029 Uiso 1 1 calc R U . . .
C5 C 0.53510(15) 0.62922(15) 0.23075(14) 0.0243(5) Uani 1 1 d . . . . .
H5 H 0.491955 0.634577 0.251430 0.029 Uiso 1 1 calc R U . . .
C6 C 0.60430(16) 0.57473(14) 0.26845(13) 0.0230(5) Uani 1 1 d . . . . .
C7 C 0.72650(15) 0.60802(13) 0.13608(12) 0.0193(4) Uani 1 1 d . . . . .
C8 C 0.71555(17) 0.54843(14) 0.07480(13) 0.0258(5) Uani 1 1 d . . . . .
C9 C 0.77442(19) 0.54722(16) 0.03923(14) 0.0319(6) Uani 1 1 d . . . . .
H9 H 0.768119 0.505578 -0.000386 0.038 Uiso 1 1 calc R U . A 1
C10 C 0.84256(17) 0.60486(16) 0.05945(14) 0.0292(5) Uani 1 1 d . . . . .
C11 C 0.85461(16) 0.66094(16) 0.12234(13) 0.0251(5) Uani 1 1 d . . . . .
H11 H 0.902249 0.698711 0.138938 0.030 Uiso 1 1 calc R U . A 2
C12 C 0.79835(14) 0.66295(14) 0.16157(13) 0.0198(4) Uani 1 1 d . . . . .
C13 C 0.6400(2) 0.48778(16) 0.04587(15) 0.0384(7) Uani 1 1 d . . . . .
H13 H 0.606960 0.495993 0.080149 0.046 Uiso 1 1 calc R U . . .
C14 C 0.6666(3) 0.39426(19) 0.0514(2) 0.0700(12) Uani 1 1 d . . . . .
H14A H 0.615197 0.358258 0.032924 0.105 Uiso 1 1 calc R U . . .
H14B H 0.702667 0.380153 0.106860 0.105 Uiso 1 1 calc R U . . .
H14C H 0.698963 0.384379 0.018062 0.105 Uiso 1 1 calc R U . . .
C15 C 0.5809(2) 0.5110(2) -0.03963(17) 0.0493(8) Uani 1 1 d . . . . .
H15A H 0.561613 0.570052 -0.041316 0.074 Uiso 1 1 calc R U . . .
H15B H 0.530939 0.473018 -0.057952 0.074 Uiso 1 1 calc R U . . .
H15C H 0.612214 0.504742 -0.074372 0.074 Uiso 1 1 calc R U . . .
C16 C 0.89631(19) 0.6071(2) 0.00952(15) 0.0386(7) Uani 1 1 d . . . . .
H16 H 0.916611 0.547783 0.007221 0.046 Uiso 1 1 calc R U . . .
C17 C 0.84001(19) 0.63411(18) -0.07607(15) 0.0349(6) Uani 1 1 d . . . . .
H17A H 0.821115 0.693081 -0.076118 0.052 Uiso 1 1 calc R U . . .
H17B H 0.789730 0.596741 -0.097416 0.052 Uiso 1 1 calc R U . . .
H17C H 0.873256 0.629722 -0.109291 0.052 Uiso 1 1 calc R U . . .
C18 C 0.97492(19) 0.6634(3) 0.04378(18) 0.0562(10) Uani 1 1 d . . . . .
H18A H 0.957070 0.722367 0.045770 0.084 Uiso 1 1 calc R U . . .
H18B H 1.007683 0.660050 0.010059 0.084 Uiso 1 1 calc R U . . .
H18C H 1.010931 0.644119 0.097701 0.084 Uiso 1 1 calc R U . . .
C19 C 0.81659(14) 0.72327(14) 0.23147(13) 0.0207(4) Uani 1 1 d . . . . .
H19 H 0.773163 0.712000 0.254719 0.025 Uiso 1 1 calc R U . . .
C20 C 0.8067(2) 0.81511(16) 0.20381(16) 0.0391(7) Uani 1 1 d . . . . .
H20A H 0.848523 0.827759 0.180578 0.059 Uiso 1 1 calc R U . . .
H20B H 0.816589 0.852840 0.249299 0.059 Uiso 1 1 calc R U . . .
H20C H 0.748449 0.824092 0.163656 0.059 Uiso 1 1 calc R U . . .
C21 C 0.90567(18) 0.7060(2) 0.29622(16) 0.0431(7) Uani 1 1 d . . . . .
H21A H 0.909439 0.646245 0.312824 0.065 Uiso 1 1 calc R U . . .
H21B H 0.915013 0.742915 0.342104 0.065 Uiso 1 1 calc R U . . .
H21C H 0.949577 0.717609 0.275191 0.065 Uiso 1 1 calc R U . . .
C22A C 0.6036(4) 0.5277(4) 0.3391(3) 0.0286(8) Uani 0.5 1 d . U P B 2
C24A C 0.6477(5) 0.5140(4) 0.4811(3) 0.0362(9) Uani 0.5 1 d . U P B 2
H24A H 0.683980 0.531540 0.533337 0.043 Uiso 0.5 1 calc R U P B 2
C25A C 0.5892(4) 0.4499(4) 0.4730(3) 0.0395(8) Uani 0.5 1 d . U P B 2
C26 C 0.5759(3) 0.39704(17) 0.3965(2) 0.0337(8) Uani 0.5 1 d G U P B 1
H26 H 0.548384 0.343207 0.389536 0.040 Uiso 0.5 1 calc R U P B 1
C27 C 0.5703(3) 0.4446(2) 0.33051(17) 0.0300(9) Uani 0.5 1 d G U P B 1
C22 C 0.6106(3) 0.5234(2) 0.34074(12) 0.0286(9) Uani 0.5 1 d G U P B 1
C23 C 0.65659(16) 0.55459(14) 0.41699(13) 0.0267(4) Uani 1 1 d G U . . .
C24 C 0.6623(3) 0.5070(2) 0.48301(12) 0.0353(9) Uani 0.5 1 d G U P B 1
H24 H 0.693722 0.528291 0.535119 0.042 Uiso 0.5 1 calc R U P B 1
C25 C 0.6220(3) 0.4282(2) 0.4728(2) 0.0377(8) Uani 0.5 1 d G U P B 1
C26A C 0.5390(4) 0.4231(4) 0.3966(3) 0.0362(9) Uani 0.5 1 d . U P B 2
H26A H 0.501460 0.376231 0.390247 0.043 Uiso 0.5 1 calc R U P B 2
C27A C 0.5409(4) 0.4613(4) 0.3289(3) 0.0322(9) Uani 0.5 1 d . U P B 2
C28 C 0.70873(15) 0.63577(14) 0.43060(14) 0.0237(5) Uani 1 1 d . . . . .
H28 H 0.708250 0.654323 0.378080 0.028 Uiso 1 1 calc R U . . .
C29 C 0.66773(18) 0.70640(17) 0.46089(17) 0.0361(6) Uani 1 1 d . . . . .
H29A H 0.668401 0.690371 0.512964 0.054 Uiso 1 1 calc R U . . .
H29B H 0.608283 0.714932 0.423159 0.054 Uiso 1 1 calc R U . . .
H29C H 0.700157 0.759294 0.466035 0.054 Uiso 1 1 calc R U . . .
C30 C 0.80195(17) 0.62136(18) 0.48682(16) 0.0343(6) Uani 1 1 d . . . . .
H30A H 0.834271 0.674442 0.492685 0.051 Uiso 1 1 calc R U . . .
H30B H 0.827171 0.577100 0.464955 0.051 Uiso 1 1 calc R U . . .
H30C H 0.804361 0.603266 0.538989 0.051 Uiso 1 1 calc R U . . .
C31 C 0.6229(4) 0.3799(5) 0.5466(4) 0.0462(9) Uani 0.5 1 d D U P B 1
H31 H 0.619153 0.431503 0.577137 0.055 Uiso 0.5 1 calc R U P B 1
C31A C 0.5731(5) 0.4122(4) 0.5462(4) 0.0527(10) Uani 0.5 1 d D U P B 2
H31A H 0.509416 0.409174 0.529202 0.063 Uiso 0.5 1 calc R U P B 2
C32 C 0.5440(5) 0.3425(5) 0.5413(4) 0.0557(14) Uani 0.5 1 d D U P B 1
H32A H 0.538614 0.285321 0.518361 0.084 Uiso 0.5 1 calc R U P B 1
H32B H 0.495864 0.377813 0.507368 0.084 Uiso 0.5 1 calc R U P B 1
H32C H 0.543546 0.338613 0.594686 0.084 Uiso 0.5 1 calc R U P B 1
C32A C 0.6031(5) 0.4576(5) 0.6144(4) 0.0597(15) Uani 0.5 1 d D U P B 2
H32D H 0.666021 0.457435 0.636692 0.089 Uiso 0.5 1 calc R U P B 2
H32E H 0.582770 0.432117 0.652754 0.089 Uiso 0.5 1 calc R U P B 2
H32F H 0.582241 0.516353 0.603302 0.089 Uiso 0.5 1 calc R U P B 2
C33 C 0.7031(4) 0.3542(5) 0.5995(4) 0.0496(14) Uani 0.5 1 d D U P B 1
H33A H 0.697226 0.320930 0.642443 0.074 Uiso 0.5 1 calc R U P B 1
H33B H 0.738809 0.404394 0.622061 0.074 Uiso 0.5 1 calc R U P B 1
H33C H 0.730180 0.319114 0.571559 0.074 Uiso 0.5 1 calc R U P B 1
C33A C 0.6021(6) 0.3266(5) 0.5516(5) 0.0683(16) Uani 0.5 1 d D U P B 2
H33D H 0.572582 0.298094 0.500297 0.102 Uiso 0.5 1 calc R U P B 2
H33E H 0.589664 0.296658 0.592893 0.102 Uiso 0.5 1 calc R U P B 2
H33F H 0.664202 0.326014 0.565396 0.102 Uiso 0.5 1 calc R U P B 2
C34 C 0.5207(4) 0.4077(4) 0.2466(3) 0.0232(12) Uani 0.5 1 d . . P B 1
H34 H 0.518895 0.452923 0.207474 0.028 Uiso 0.5 1 calc R U P B 1
C34A C 0.4851(4) 0.4285(4) 0.2456(4) 0.0276(13) Uani 0.5 1 d . . P B 2
H34A H 0.473512 0.477729 0.208139 0.033 Uiso 0.5 1 calc R U P B 2
C35 C 0.4284(5) 0.3864(6) 0.2323(6) 0.0287(16) Uani 0.5 1 d . . P B 1
H35A H 0.427548 0.341133 0.268897 0.043 Uiso 0.5 1 calc R U P B 1
H35B H 0.398002 0.367146 0.177248 0.043 Uiso 0.5 1 calc R U P B 1
H35C H 0.399953 0.437195 0.241533 0.043 Uiso 0.5 1 calc R U P B 1
C35A C 0.3984(5) 0.3928(6) 0.2379(7) 0.0362(19) Uani 0.5 1 d . . P B 2
H35D H 0.407336 0.340498 0.269391 0.054 Uiso 0.5 1 calc R U P B 2
H35E H 0.363448 0.380243 0.181900 0.054 Uiso 0.5 1 calc R U P B 2
H35F H 0.368755 0.434889 0.257615 0.054 Uiso 0.5 1 calc R U P B 2
C36 C 0.5671(5) 0.3310(4) 0.2307(4) 0.0339(14) Uani 0.5 1 d . . P B 1
H36A H 0.571425 0.285888 0.269123 0.051 Uiso 0.5 1 calc R U P B 1
H36B H 0.624781 0.348052 0.236226 0.051 Uiso 0.5 1 calc R U P B 1
H36C H 0.534745 0.310020 0.176574 0.051 Uiso 0.5 1 calc R U P B 1
C36A C 0.5361(5) 0.3634(5) 0.2209(4) 0.0325(13) Uani 0.5 1 d . . P B 2
H36D H 0.589612 0.389293 0.223127 0.049 Uiso 0.5 1 calc R U P B 2
H36E H 0.502094 0.344311 0.166370 0.049 Uiso 0.5 1 calc R U P B 2
H36F H 0.549442 0.314508 0.257071 0.049 Uiso 0.5 1 calc R U P B 2
C37 C 1.0347(6) 0.4732(6) 0.3030(6) 0.0375(18) Uani 0.5 1 d . U P A 1
H37 H 1.070407 0.513615 0.339884 0.045 Uiso 0.5 1 calc R U P A 1
C37A C 1.0550(5) 0.4955(6) 0.3161(6) 0.0345(16) Uani 0.5 1 d . U P A 2
H37A H 1.086692 0.533332 0.357973 0.041 Uiso 0.5 1 calc R U P A 2
C38 C 1.0344(4) 0.4834(4) 0.2247(4) 0.0315(12) Uani 0.5 1 d . U P A 1
H38 H 1.071889 0.527322 0.222570 0.038 Uiso 0.5 1 calc R U P A 1
C38A C 1.0603(4) 0.5159(5) 0.2444(4) 0.0363(13) Uani 0.5 1 d . U P A 2
H38A H 1.095384 0.564353 0.248399 0.044 Uiso 0.5 1 calc R U P A 2
C39 C 0.9920(5) 0.4439(5) 0.1514(5) 0.0296(13) Uani 0.5 1 d . U P A 1
H39 H 1.008897 0.465150 0.111093 0.035 Uiso 0.5 1 calc R U P A 1
C39A C 1.0263(4) 0.4820(5) 0.1678(4) 0.0353(12) Uani 0.5 1 d . U P A 2
H39A H 1.045404 0.510889 0.132138 0.042 Uiso 0.5 1 calc R U P A 2
C40 C 0.9293(5) 0.3792(5) 0.1240(4) 0.0313(12) Uani 0.5 1 d . U P A 1
H40 H 0.912546 0.368795 0.068712 0.038 Uiso 0.5 1 calc R U P A 1
C40A C 0.9702(5) 0.4148(5) 0.1317(4) 0.0319(14) Uani 0.5 1 d . U P A 2
H40A H 0.960743 0.410152 0.077055 0.038 Uiso 0.5 1 calc R U P A 2
C41 C 0.8848(4) 0.3256(4) 0.1576(4) 0.0325(11) Uani 0.5 1 d . U P A 1
H41 H 0.844012 0.289757 0.119338 0.039 Uiso 0.5 1 calc R U P A 1
C41A C 0.9239(5) 0.3525(5) 0.1529(5) 0.0368(13) Uani 0.5 1 d . U P A 2
H41A H 0.886760 0.319689 0.109178 0.044 Uiso 0.5 1 calc R U P A 2
C42 C 0.8878(4) 0.3139(4) 0.2348(4) 0.0303(11) Uani 0.5 1 d . U P A 1
H42 H 0.850327 0.270046 0.237248 0.036 Uiso 0.5 1 calc R U P A 1
C42A C 0.9219(4) 0.3292(4) 0.2265(4) 0.0380(13) Uani 0.5 1 d . U P A 2
H42A H 0.887490 0.280321 0.222511 0.046 Uiso 0.5 1 calc R U P A 2
C43 C 0.9325(5) 0.3512(7) 0.3083(6) 0.0330(15) Uani 0.5 1 d . U P A 1
H43 H 0.918034 0.326171 0.348654 0.040 Uiso 0.5 1 calc R U P A 1
C43A C 0.9594(5) 0.3618(7) 0.3058(6) 0.0343(16) Uani 0.5 1 d . U P A 2
H43A H 0.944915 0.329749 0.342804 0.041 Uiso 0.5 1 calc R U P A 2
C44 C 0.9935(7) 0.4160(8) 0.3387(9) 0.0327(19) Uani 0.5 1 d . U P A 1
H44 H 1.011457 0.423940 0.394502 0.039 Uiso 0.5 1 calc R U P A 1
C44A C 1.0134(7) 0.4315(8) 0.3405(9) 0.0315(19) Uani 0.5 1 d . U P A 2
H44A H 1.024621 0.436421 0.395484 0.038 Uiso 0.5 1 calc R U P A 2
C45 C 0.9154(8) 0.3965(6) 0.4871(8) 0.060(3) Uani 0.5 1 d . U P C 1
H45A H 0.900411 0.436532 0.442517 0.090 Uiso 0.5 1 calc R U P C 1
H45B H 0.965801 0.363223 0.490798 0.090 Uiso 0.5 1 calc R U P C 1
H45C H 0.928566 0.428167 0.536732 0.090 Uiso 0.5 1 calc R U P C 1
C45A C 0.9039(13) 0.3731(10) 0.5044(11) 0.103(5) Uani 0.5 1 d . U P D 2
H45D H 0.893530 0.404339 0.455006 0.154 Uiso 0.5 1 calc R U P D 2
H45E H 0.930472 0.318066 0.502854 0.154 Uiso 0.5 1 calc R U P D 2
H45F H 0.942295 0.406220 0.549912 0.154 Uiso 0.5 1 calc R U P D 2
C46 C 0.8436(5) 0.3395(5) 0.4741(5) 0.0517(16) Uani 0.5 1 d . U P C 1
H46A H 0.793135 0.375880 0.466041 0.062 Uiso 0.5 1 calc R U P C 1
H46B H 0.856644 0.308394 0.524685 0.062 Uiso 0.5 1 calc R U P C 1
C46A C 0.8229(6) 0.3592(5) 0.5122(6) 0.072(2) Uani 0.5 1 d . U P D 2
H46C H 0.798605 0.414384 0.519214 0.087 Uiso 0.5 1 calc R U P D 2
H46D H 0.832325 0.323520 0.559567 0.087 Uiso 0.5 1 calc R U P D 2
C47 C 0.8151(5) 0.2742(6) 0.4088(5) 0.0550(17) Uani 0.5 1 d . U P C 1
H47A H 0.792155 0.304733 0.357250 0.066 Uiso 0.5 1 calc R U P C 1
H47B H 0.866588 0.242446 0.411204 0.066 Uiso 0.5 1 calc R U P C 1
C47A C 0.7617(6) 0.3155(5) 0.4387(5) 0.0644(17) Uani 0.5 1 d . U P D 2
H47C H 0.746574 0.355423 0.393288 0.077 Uiso 0.5 1 calc R U P D 2
H47D H 0.708279 0.302208 0.446277 0.077 Uiso 0.5 1 calc R U P D 2
C48 C 0.7530(6) 0.2142(6) 0.4084(6) 0.062(2) Uani 0.5 1 d . U P C 1
H48A H 0.702968 0.245934 0.409484 0.074 Uiso 0.5 1 calc R U P C 1
H48B H 0.777418 0.181175 0.458582 0.074 Uiso 0.5 1 calc R U P C 1
C48A C 0.7958(6) 0.2347(5) 0.4179(5) 0.0525(17) Uani 0.5 1 d . U P D 2
H48C H 0.817623 0.196693 0.464935 0.063 Uiso 0.5 1 calc R U P D 2
H48D H 0.843918 0.248015 0.402017 0.063 Uiso 0.5 1 calc R U P D 2
C49 C 0.7204(6) 0.1518(7) 0.3405(6) 0.056(2) Uani 0.5 1 d . U P C 1
H49A H 0.691151 0.184193 0.290577 0.067 Uiso 0.5 1 calc R U P C 1
H49B H 0.676793 0.115125 0.348152 0.067 Uiso 0.5 1 calc R U P C 1
C49A C 0.7248(7) 0.1908(6) 0.3503(7) 0.058(2) Uani 0.5 1 d . U P D 2
H49C H 0.675163 0.181935 0.365183 0.070 Uiso 0.5 1 calc R U P D 2
H49D H 0.705795 0.227885 0.302660 0.070 Uiso 0.5 1 calc R U P D 2
C50 C 0.7870(6) 0.0950(8) 0.3297(8) 0.058(3) Uani 0.5 1 d . U P C 1
H50A H 0.758221 0.048576 0.292993 0.088 Uiso 0.5 1 calc R U P C 1
H50B H 0.824422 0.071137 0.381322 0.088 Uiso 0.5 1 calc R U P C 1
H50C H 0.821451 0.128306 0.307790 0.088 Uiso 0.5 1 calc R U P C 1
C50A C 0.7531(8) 0.1068(8) 0.3306(8) 0.065(3) Uani 0.5 1 d . U P D 2
H50D H 0.705051 0.079665 0.287441 0.098 Uiso 0.5 1 calc R U P D 2
H50E H 0.772314 0.070080 0.377739 0.098 Uiso 0.5 1 calc R U P D 2
H50F H 0.800640 0.115649 0.313583 0.098 Uiso 0.5 1 calc R U P D 2

loop_
_atom_site_aniso_label
_atom_site_aniso_U_11
_atom_site_aniso_U_22
_atom_site_aniso_U_33
_atom_site_aniso_U_23
_atom_site_aniso_U_13
_atom_site_aniso_U_12
La1 0.0163(3) 0.0223(3) 0.01779(18) 0.00315(16) 0.0074(2) 0.00485(18)
La1A 0.0173(3) 0.0251(3) 0.02001(18) 0.00117(17) 0.0065(2) 0.00640(18)
S1 0.0415(19) 0.0211(19) 0.0207(15) 0.0098(11) 0.0186(11) 0.0041(14)
S1A 0.041(2) 0.0215(19) 0.0183(13) 0.0122(10) 0.0143(16) 0.0072(18)
C1 0.0326(13) 0.0167(10) 0.0145(10) -0.0006(8) 0.0056(9) -0.0036(8)
C2 0.0269(12) 0.0158(10) 0.0146(10) -0.0014(7) 0.0072(9) -0.0032(8)
C3 0.0247(11) 0.0200(10) 0.0162(10) 0.0010(8) 0.0065(9) -0.0049(8)
C4 0.0218(11) 0.0279(12) 0.0195(11) 0.0029(9) 0.0058(9) -0.0032(9)
C5 0.0247(12) 0.0289(12) 0.0200(11) -0.0026(9) 0.0095(9) -0.0108(9)
C6 0.0348(13) 0.0194(10) 0.0147(10) -0.0019(8) 0.0096(9) -0.0091(9)
C7 0.0282(12) 0.0152(9) 0.0133(9) 0.0021(7) 0.0068(9) 0.0043(8)
C8 0.0441(15) 0.0159(10) 0.0152(10) 0.0007(8) 0.0095(10) 0.0036(9)
C9 0.0553(17) 0.0243(12) 0.0166(11) 0.0006(9) 0.0149(11) 0.0143(11)
C10 0.0377(14) 0.0345(13) 0.0171(11) 0.0042(9) 0.0125(10) 0.0190(11)
C11 0.0243(12) 0.0339(13) 0.0178(11) 0.0021(9) 0.0091(9) 0.0077(9)
C12 0.0245(11) 0.0199(10) 0.0154(10) 0.0012(8) 0.0084(9) 0.0059(8)
C13 0.070(2) 0.0228(12) 0.0215(12) -0.0069(9) 0.0165(13) -0.0148(12)
C14 0.138(4) 0.0218(15) 0.049(2) -0.0054(13) 0.036(2) -0.0132(18)
C15 0.069(2) 0.0493(18) 0.0224(13) -0.0059(12) 0.0107(14) -0.0274(16)
C16 0.0450(17) 0.0545(17) 0.0232(13) 0.0067(12) 0.0209(12) 0.0278(13)
C17 0.0461(16) 0.0424(15) 0.0222(12) 0.0054(10) 0.0201(12) 0.0139(12)
C18 0.0307(16) 0.117(3) 0.0271(15) 0.0059(17) 0.0179(13) 0.0227(18)
C19 0.0224(11) 0.0249(11) 0.0170(10) -0.0032(8) 0.0101(9) -0.0013(8)
C20 0.068(2) 0.0268(13) 0.0239(13) -0.0062(10) 0.0188(13) -0.0091(12)
C21 0.0283(15) 0.075(2) 0.0223(13) -0.0126(13) 0.0056(11) 0.0079(13)
C22A 0.0397(15) 0.0274(14) 0.0178(13) 0.0021(12) 0.0101(13) -0.0105(13)
C24A 0.0459(16) 0.0419(15) 0.0195(13) 0.0022(13) 0.0116(13) -0.0151(14)
C25A 0.0495(15) 0.0440(14) 0.0246(12) 0.0079(12) 0.0140(13) -0.0158(13)
C26 0.0423(16) 0.0334(15) 0.0232(13) 0.0072(13) 0.0107(14) -0.0125(13)
C27 0.0395(17) 0.0294(14) 0.0194(12) 0.0038(12) 0.0098(14) -0.0119(13)
C22 0.0394(15) 0.0274(14) 0.0180(13) 0.0022(12) 0.0104(13) -0.0106(13)
C23 0.0352(11) 0.0290(10) 0.0173(9) -0.0003(8) 0.0117(8) -0.0084(8)
C24 0.0439(17) 0.0414(15) 0.0197(13) 0.0031(13) 0.0116(13) -0.0145(14)
C25 0.0459(15) 0.0425(14) 0.0240(12) 0.0098(12) 0.0131(13) -0.0129(13)
C26A 0.0459(17) 0.0369(15) 0.0239(13) 0.0059(13) 0.0118(14) -0.0174(13)
C27A 0.0419(16) 0.0314(14) 0.0214(12) 0.0037(12) 0.0104(13) -0.0137(13)
C28 0.0272(12) 0.0246(11) 0.0185(11) -0.0010(8) 0.0081(9) -0.0043(9)
C29 0.0351(15) 0.0332(14) 0.0330(14) -0.0043(11) 0.0060(12) 0.0044(11)
C30 0.0286(14) 0.0412(15) 0.0290(14) -0.0010(11) 0.0070(11) -0.0023(11)
C31 0.0534(18) 0.0512(17) 0.0309(15) 0.0206(15) 0.0135(15) -0.0149(16)
C31A 0.0593(19) 0.0536(18) 0.0376(16) 0.0112(15) 0.0111(16) -0.0114(16)
C32 0.056(3) 0.066(3) 0.046(3) 0.028(2) 0.020(2) -0.003(3)
C32A 0.084(3) 0.072(3) 0.036(3) 0.020(2) 0.037(3) 0.021(3)
C33 0.043(3) 0.072(3) 0.038(3) 0.044(2) 0.021(2) 0.015(2)
C33A 0.072(3) 0.070(3) 0.049(3) 0.014(3) 0.008(3) 0.004(3)
C34 0.028(4) 0.017(3) 0.020(3) 0.004(2) 0.005(3) -0.003(2)
C34A 0.028(4) 0.025(3) 0.025(3) 0.004(2) 0.006(3) -0.005(3)
C35 0.025(5) 0.030(3) 0.025(3) 0.001(2) 0.005(3) 0.000(3)
C35A 0.027(5) 0.030(4) 0.046(4) 0.004(3) 0.008(4) -0.008(3)
C36 0.038(4) 0.030(4) 0.035(4) -0.006(3) 0.016(3) -0.004(3)
C36A 0.036(4) 0.030(4) 0.030(3) -0.003(3) 0.012(3) -0.011(3)
C37 0.024(4) 0.040(4) 0.042(3) 0.000(3) 0.005(3) 0.003(3)
C37A 0.019(3) 0.043(4) 0.036(3) 0.004(3) 0.005(3) 0.007(2)
C38 0.022(3) 0.034(3) 0.040(3) 0.005(2) 0.013(2) 0.006(2)
C38A 0.023(3) 0.044(3) 0.040(3) 0.005(3) 0.011(2) 0.007(2)
C39 0.027(3) 0.028(3) 0.037(3) 0.008(2) 0.017(2) 0.007(2)
C39A 0.030(3) 0.039(3) 0.042(3) 0.001(3) 0.020(2) 0.014(2)
C40 0.033(3) 0.031(3) 0.036(3) 0.001(2) 0.019(2) 0.010(2)
C40A 0.032(3) 0.033(3) 0.036(3) -0.002(3) 0.019(3) 0.016(3)
C41 0.031(3) 0.026(2) 0.044(3) -0.002(2) 0.018(2) 0.004(2)
C41A 0.039(3) 0.027(3) 0.043(3) -0.008(2) 0.016(3) 0.010(2)
C42 0.032(3) 0.021(2) 0.044(3) 0.0081(19) 0.020(2) 0.007(2)
C42A 0.036(3) 0.025(3) 0.050(3) 0.003(2) 0.013(3) 0.012(2)
C43 0.030(4) 0.035(3) 0.035(3) 0.014(2) 0.014(3) 0.011(3)
C43A 0.028(4) 0.034(3) 0.040(3) 0.014(2) 0.012(3) 0.012(3)
C44 0.026(4) 0.041(4) 0.028(3) 0.009(3) 0.007(3) 0.010(3)
C44A 0.026(4) 0.038(4) 0.028(3) 0.009(3) 0.008(3) 0.008(3)
C45 0.069(6) 0.031(4) 0.064(6) 0.005(4) 0.011(4) 0.008(4)
C45A 0.119(8) 0.084(8) 0.088(8) 0.006(7) 0.025(7) -0.001(8)
C46 0.062(4) 0.065(4) 0.051(4) 0.005(3) 0.046(3) 0.009(3)
C46A 0.088(4) 0.051(4) 0.069(4) 0.013(3) 0.021(4) 0.011(3)
C47 0.045(4) 0.072(4) 0.054(4) 0.021(3) 0.026(3) 0.004(3)
C47A 0.078(4) 0.048(3) 0.058(3) 0.016(3) 0.017(3) 0.002(3)
C48 0.065(5) 0.074(5) 0.049(4) 0.013(4) 0.025(4) 0.014(4)
C48A 0.061(4) 0.040(3) 0.057(3) 0.018(3) 0.023(3) -0.009(3)
C49 0.050(4) 0.057(5) 0.060(5) 0.015(5) 0.022(4) 0.004(4)
C49A 0.065(4) 0.049(4) 0.061(4) 0.006(4) 0.024(3) -0.001(4)
C50 0.040(5) 0.046(5) 0.078(6) 0.003(4) 0.011(5) 0.006(4)
C50A 0.068(7) 0.054(6) 0.077(6) 0.000(5) 0.032(6) -0.005(5)

loop_
_atom_type_symbol
_atom_type_description
_atom_type_scat_dispersion_real
_atom_type_scat_dispersion_imag
_atom_type_scat_source
C C 0.0033 0.0016 'International Tables Vol C Tables 4.2.6.8 and 6.1.1.4'
H H 0.0000 0.0000 'International Tables Vol C Tables 4.2.6.8 and 6.1.1.4'
La La -0.2871 2.4523 'International Tables Vol C Tables 4.2.6.8 and 6.1.1.4'
S S 0.1246 0.1234 'International Tables Vol C Tables 4.2.6.8 and 6.1.1.4'

loop_
_exptl_crystal_face_index_h
_exptl_crystal_face_index_k
_exptl_crystal_face_index_l
_exptl_crystal_face_perp_dist
-2.00 0.00 1.00 0.0240
-2.00 1.00 2.00 0.0160
-1.00 -1.00 -2.00 0.0460
-1.00 -2.00 0.00 0.0240
-1.00 -2.00 2.00 0.0100
-1.00 -1.00 1.00 0.0140
0.00 -1.00 0.00 0.0090
0.00 1.00 0.00 0.0330
1.00 2.00 1.00 0.0180
1.00 2.00 0.00 0.0220
1.00 1.00 2.00 0.0100
1.00 1.00 -1.00 0.0270
2.00 -1.00 -2.00 0.0370

loop_
_geom_angle_atom_site_label_1
_geom_angle_atom_site_label_2
_geom_angle_atom_site_label_3
_geom_angle
_geom_angle_site_symmetry_1
_geom_angle_site_symmetry_3
_geom_angle_publ_flag
S1 La1 C7 65.79(19) . . ?
S1 La1 C8 81.1(2) . . ?
S1 La1 C9 108.0(2) . . ?
S1 La1 C12 79.6(2) . . ?
C7 La1 C9 47.67(6) . . ?
C7 La1 C12 27.15(6) . . ?
C8 La1 C7 27.79(6) . . ?
C8 La1 C9 26.97(7) . . ?
C8 La1 C12 48.17(6) . . ?
C9 La1 C12 54.63(6) . . ?
C37 La1 S1 115.9(4) . . ?
C37 La1 C7 141.2(2) . . ?
C37 La1 C8 155.5(2) . . ?
C37 La1 C9 131.9(3) . . ?
C37 La1 C12 114.6(2) . . ?
C37 La1 C38 30.7(3) . . ?
C37 La1 C39 57.1(3) . . ?
C37 La1 C40 77.4(3) . . ?
C37 La1 C43 57.8(3) . . ?
C37 La1 C44 30.8(3) . . ?
C38 La1 S1 146.0(3) . . ?
C38 La1 C7 131.62(14) . . ?
C38 La1 C8 128.60(15) . . ?
C38 La1 C9 102.35(16) . . ?
C38 La1 C12 106.93(14) . . ?
C38 La1 C39 29.3(2) . . ?
C39 La1 S1 168.4(2) . . ?
C39 La1 C7 125.72(15) . . ?
C39 La1 C8 108.73(16) . . ?
C39 La1 C9 82.13(15) . . ?
C39 La1 C12 111.47(16) . . ?
C40 La1 S1 144.9(3) . . ?
C40 La1 C7 125.20(15) . . ?
C40 La1 C8 99.03(16) . . ?
C40 La1 C9 77.96(15) . . ?
C40 La1 C12 126.35(16) . . ?
C40 La1 C38 56.5(2) . . ?
C40 La1 C39 29.8(2) . . ?
C40 La1 C44 85.2(4) . . ?
C41 La1 S1 114.9(3) . . ?
C41 La1 C7 130.00(14) . . ?
C41 La1 C8 103.05(14) . . ?
C41 La1 C9 92.77(14) . . ?
C41 La1 C12 147.41(14) . . ?
C41 La1 C37 86.3(2) . . ?
C41 La1 C38 77.9(2) . . ?
C41 La1 C39 57.7(2) . . ?
C41 La1 C40 30.53(19) . . ?
C41 La1 C42 30.25(19) . . ?
C41 La1 C43 57.1(3) . . ?
C41 La1 C44 77.8(3) . . ?
C42 La1 S1 92.0(3) . . ?
C42 La1 C7 139.70(14) . . ?
C42 La1 C8 120.79(15) . . ?
C42 La1 C9 119.96(15) . . ?
C42 La1 C12 166.81(14) . . ?
C42 La1 C37 78.2(2) . . ?
C42 La1 C38 85.73(19) . . ?
C42 La1 C39 77.7(2) . . ?
C42 La1 C40 57.5(2) . . ?
C42 La1 C43 29.7(3) . . ?
C42 La1 C44 57.1(3) . . ?
C43 La1 S1 83.4(3) . . ?
C43 La1 C7 148.60(18) . . ?
C43 La1 C8 145.77(19) . . ?
C43 La1 C9 149.5(2) . . ?
C43 La1 C12 155.1(2) . . ?
C43 La1 C38 77.9(2) . . ?
C43 La1 C39 85.0(2) . . ?
C43 La1 C40 77.1(3) . . ?
C43 La1 C44 29.9(3) . . ?
C44 La1 S1 92.3(4) . . ?
C44 La1 C7 149.3(3) . . ?
C44 La1 C8 173.1(3) . . ?
C44 La1 C9 159.7(3) . . ?
C44 La1 C12 132.8(3) . . ?
C44 La1 C38 58.3(3) . . ?
C44 La1 C39 77.6(3) . . ?
S1A La1A C7 59.58(17) . . ?
S1A La1A C8 73.2(2) . . ?
S1A La1A C9 99.0(2) . . ?
S1A La1A C10 114.03(18) . . ?
S1A La1A C11 101.46(19) . . ?
S1A La1A C12 74.34(19) . . ?
C7 La1A C8 26.24(6) . . ?
C9 La1A C7 45.97(6) . . ?
C9 La1A C8 25.76(7) . . ?
C10 La1A C7 54.49(6) . . ?
C10 La1A C8 46.25(7) . . ?
C10 La1A C9 26.14(7) . . ?
C11 La1A C7 47.10(6) . . ?
C11 La1A C8 54.36(7) . . ?
C11 La1A C9 46.33(7) . . ?
C11 La1A C10 26.57(6) . . ?
C11 La1A C12 27.21(6) . . ?
C12 La1A C7 26.82(6) . . ?
C12 La1A C8 47.00(6) . . ?
C12 La1A C9 54.54(6) . . ?
C12 La1A C10 47.51(6) . . ?
C37A La1A S1A 116.4(3) . . ?
C37A La1A C7 145.3(2) . . ?
C37A La1A C8 163.2(2) . . ?
C37A La1A C9 141.8(2) . . ?
C37A La1A C10 118.1(2) . . ?
C37A La1A C11 109.0(2) . . ?
C37A La1A C12 120.0(2) . . ?
C37A La1A C38A 29.7(3) . . ?
C37A La1A C39A 56.3(3) . . ?
C37A La1A C40A 76.7(3) . . ?
C37A La1A C42A 78.8(2) . . ?
C37A La1A C43A 58.0(3) . . ?
C38A La1A S1A 144.6(3) . . ?
C38A La1A C7 136.18(16) . . ?
C38A La1A C8 136.75(15) . . ?
C38A La1A C9 112.44(16) . . ?
C38A La1A C10 90.65(15) . . ?
C38A La1A C11 89.56(15) . . ?
C38A La1A C12 110.62(16) . . ?
C38A La1A C39A 29.4(2) . . ?
C39A La1A S1A 171.6(2) . . ?
C39A La1A C7 128.62(14) . . ?
C39A La1A C8 114.93(15) . . ?
C39A La1A C9 89.18(15) . . ?
C39A La1A C10 74.25(14) . . ?
C39A La1A C11 85.52(15) . . ?
C39A La1A C12 112.38(15) . . ?
C40A La1A S1A 150.3(3) . . ?
C40A La1A C7 125.27(16) . . ?
C40A La1A C8 101.69(17) . . ?
C40A La1A C9 79.29(16) . . ?
C40A La1A C10 77.01(16) . . ?
C40A La1A C11 98.47(18) . . ?
C40A La1A C12 124.16(17) . . ?
C40A La1A C38A 56.5(2) . . ?
C40A La1A C39A 29.7(2) . . ?
C41A La1A S1A 120.6(3) . . ?
C41A La1A C7 126.16(16) . . ?
C41A La1A C8 100.13(16) . . ?
C41A La1A C9 87.09(17) . . ?
C41A La1A C10 96.71(19) . . ?
C41A La1A C11 122.38(19) . . ?
C41A La1A C12 141.46(17) . . ?
C41A La1A C37A 86.8(3) . . ?
C41A La1A C38A 78.3(2) . . ?
C41A La1A C39A 57.6(2) . . ?
C41A La1A C40A 30.1(2) . . ?
C41A La1A C42A 30.4(2) . . ?
C41A La1A C43A 58.3(3) . . ?
C42A La1A S1A 97.8(3) . . ?
C42A La1A C7 134.80(16) . . ?
C42A La1A C8 114.67(16) . . ?
C42A La1A C9 111.57(16) . . ?
C42A La1A C10 126.40(17) . . ?
C42A La1A C11 152.62(17) . . ?
C42A La1A C12 161.23(16) . . ?
C42A La1A C38A 85.8(2) . . ?
C42A La1A C39A 77.2(2) . . ?
C42A La1A C40A 56.9(2) . . ?
C42A La1A C43A 30.7(3) . . ?
C43A La1A S1A 87.6(2) . . ?
C43A La1A C7 144.99(16) . . ?
C43A La1A C8 138.38(19) . . ?
C43A La1A C9 142.1(2) . . ?
C43A La1A C10 153.9(2) . . ?
C43A La1A C11 166.88(18) . . ?
C43A La1A C12 158.6(2) . . ?
C43A La1A C38A 77.7(2) . . ?
C43A La1A C39A 84.7(2) . . ?
C43A La1A C40A 77.1(3) . . ?
C44A La1A S1A 95.3(4) . . ?
C44A La1A C7 150.4(3) . . ?
C44A La1A C8 166.2(2) . . ?
C44A La1A C9 163.6(3) . . ?
C44A La1A C10 147.5(2) . . ?
C44A La1A C11 137.7(2) . . ?
C44A La1A C12 138.4(3) . . ?
C44A La1A C37A 30.3(3) . . ?
C44A La1A C38A 56.8(3) . . ?
C44A La1A C39A 76.3(3) . . ?
C44A La1A C40A 84.3(4) . . ?
C44A La1A C41A 78.7(4) . . ?
C44A La1A C42A 58.2(3) . . ?
C44A La1A C43A 30.5(3) . . ?
C1 S1 La1 111.8(5) . . ?
C1 S1A La1A 120.4(5) . . ?
C2 C1 S1 124.0(4) . . ?
C2 C1 S1A 117.0(4) . . ?
C6 C1 S1 117.5(4) . . ?
C6 C1 S1A 124.6(4) . . ?
C6 C1 C2 118.4(2) . . ?
C1 C2 C7 120.5(2) . . ?
C3 C2 C1 121.0(2) . . ?
C3 C2 C7 118.52(19) . . ?
C2 C3 H3 119.9 . . ?
C4 C3 C2 120.1(2) . . ?
C4 C3 H3 119.9 . . ?
C3 C4 H4 120.3 . . ?
C3 C4 C5 119.3(2) . . ?
C5 C4 H4 120.3 . . ?
C4 C5 H5 119.1 . . ?
C4 C5 C6 121.7(2) . . ?
C6 C5 H5 119.1 . . ?
C1 C6 C22A 124.5(3) . . ?
C1 C6 C22 119.7(3) . . ?
C5 C6 C1 119.4(2) . . ?
C5 C6 C22A 116.1(3) . . ?
C5 C6 C22 120.9(3) . . ?
C2 C7 La1 117.79(13) . . ?
C2 C7 La1A 122.43(13) . . ?
C8 C7 La1 74.86(13) . . ?
C8 C7 La1A 78.50(13) . . ?
C8 C7 C2 119.9(2) . . ?
C12 C7 La1 79.95(12) . . ?
C12 C7 La1A 72.07(12) . . ?
C12 C7 C2 120.55(18) . . ?
C12 C7 C8 119.5(2) . . ?
C7 C8 La1 77.34(13) . . ?
C7 C8 La1A 75.25(13) . . ?
C7 C8 C13 121.5(2) . . ?
C9 C8 La1 80.08(15) . . ?
C9 C8 La1A 75.43(14) . . ?
C9 C8 C7 119.0(2) . . ?
C9 C8 C13 119.5(2) . . ?
C13 C8 La1 114.09(15) . . ?
C13 C8 La1A 121.30(16) . . ?
La1 C9 H9 113.6 . . ?
C8 C9 La1 72.95(13) . . ?
C8 C9 La1A 78.81(14) . . ?
C8 C9 H9 118.7 . . ?
C8 C9 C10 122.6(2) . . ?
C10 C9 La1 84.73(14) . . ?
C10 C9 La1A 76.67(14) . . ?
C10 C9 H9 118.7 . . ?
C9 C10 La1A 77.19(14) . . ?
C9 C10 C16 118.9(2) . . ?
C11 C10 La1A 72.40(13) . . ?
C11 C10 C9 117.6(2) . . ?
C11 C10 C16 123.4(3) . . ?
C16 C10 La1A 123.52(15) . . ?
La1A C11 H11 113.7 . . ?
C10 C11 La1A 81.03(14) . . ?
C10 C11 H11 119.1 . . ?
C10 C11 C12 121.8(2) . . ?
C12 C11 La1A 76.43(13) . . ?
C12 C11 H11 119.1 . . ?
C7 C12 La1 72.91(12) . . ?
C7 C12 La1A 81.11(12) . . ?
C7 C12 C19 121.37(19) . . ?
C11 C12 La1 81.87(13) . . ?
C11 C12 La1A 76.36(13) . . ?
C11 C12 C7 119.3(2) . . ?
C11 C12 C19 119.3(2) . . ?
C19 C12 La1 114.83(13) . . ?
C19 C12 La1A 111.88(13) . . ?
C8 C13 H13 107.8 . . ?
C8 C13 C14 113.3(3) . . ?
C8 C13 C15 109.3(2) . . ?
C14 C13 H13 107.8 . . ?
C14 C13 C15 110.7(2) . . ?
C15 C13 H13 107.8 . . ?
C13 C14 H14A 109.5 . . ?
C13 C14 H14B 109.5 . . ?
C13 C14 H14C 109.5 . . ?
H14A C14 H14B 109.5 . . ?
H14A C14 H14C 109.5 . . ?
H14B C14 H14C 109.5 . . ?
C13 C15 H15A 109.5 . . ?
C13 C15 H15B 109.5 . . ?
C13 C15 H15C 109.5 . . ?
H15A C15 H15B 109.5 . . ?
H15A C15 H15C 109.5 . . ?
H15B C15 H15C 109.5 . . ?
C10 C16 H16 107.5 . . ?
C10 C16 C17 109.8(2) . . ?
C17 C16 H16 107.5 . . ?
C18 C16 C10 113.7(2) . . ?
C18 C16 H16 107.5 . . ?
C18 C16 C17 110.6(3) . . ?
C16 C17 H17A 109.5 . . ?
C16 C17 H17B 109.5 . . ?
C16 C17 H17C 109.5 . . ?
H17A C17 H17B 109.5 . . ?
H17A C17 H17C 109.5 . . ?
H17B C17 H17C 109.5 . . ?
C16 C18 H18A 109.5 . . ?
C16 C18 H18B 109.5 . . ?
C16 C18 H18C 109.5 . . ?
H18A C18 H18B 109.5 . . ?
H18A C18 H18C 109.5 . . ?
H18B C18 H18C 109.5 . . ?
C12 C19 H19 107.9 . . ?
C12 C19 C21 110.50(19) . . ?
C20 C19 C12 110.71(19) . . ?
C20 C19 H19 107.9 . . ?
C20 C19 C21 111.9(2) . . ?
C21 C19 H19 107.9 . . ?
C19 C20 H20A 109.5 . . ?
C19 C20 H20B 109.5 . . ?
C19 C20 H20C 109.5 . . ?
H20A C20 H20B 109.5 . . ?
H20A C20 H20C 109.5 . . ?
H20B C20 H20C 109.5 . . ?
C19 C21 H21A 109.5 . . ?
C19 C21 H21B 109.5 . . ?
C19 C21 H21C 109.5 . . ?
H21A C21 H21B 109.5 . . ?
H21A C21 H21C 109.5 . . ?
H21B C21 H21C 109.5 . . ?
C23 C22A C6 120.2(4) . . ?
C23 C22A C27A 119.2(4) . . ?
C27A C22A C6 120.1(4) . . ?
C25A C24A H24A 118.1 . . ?
C25A C24A C23 123.8(5) . . ?
C23 C24A H24A 118.1 . . ?
C24A C25A C26A 117.3(5) . . ?
C24A C25A C31A 122.7(5) . . ?
C26A C25A C31A 119.8(5) . . ?
C27 C26 H26 120.0 . . ?
C27 C26 C25 120.0 . . ?
C25 C26 H26 120.0 . . ?
C26 C27 C22 120.0 . . ?
C26 C27 C34 119.0(3) . . ?
C22 C27 C34 121.0(3) . . ?
C27 C22 C6 119.64(19) . . ?
C27 C22 C23 120.0 . . ?
C23 C22 C6 120.36(19) . . ?
C22A C23 C28 120.9(3) . . ?
C24A C23 C22A 118.2(4) . . ?
C24A C23 C28 119.8(3) . . ?
C22 C23 C28 121.42(18) . . ?
C24 C23 C22 120.0 . . ?
C24 C23 C28 118.29(18) . . ?
C23 C24 H24 120.0 . . ?
C25 C24 C23 120.0 . . ?
C25 C24 H24 120.0 . . ?
C26 C25 C31 120.8(3) . . ?
C24 C25 C26 120.0 . . ?
C24 C25 C31 119.0(3) . . ?
C25A C26A H26A 118.4 . . ?
C25A C26A C27A 123.3(5) . . ?
C27A C26A H26A 118.4 . . ?
C22A C27A C34A 120.3(5) . . ?
C26A C27A C22A 118.1(5) . . ?
C26A C27A C34A 121.3(5) . . ?
C23 C28 H28 107.7 . . ?
C23 C28 C29 110.6(2) . . ?
C23 C28 C30 111.6(2) . . ?
C29 C28 H28 107.7 . . ?
C30 C28 H28 107.7 . . ?
C30 C28 C29 111.3(2) . . ?
C28 C29 H29A 109.5 . . ?
C28 C29 H29B 109.5 . . ?
C28 C29 H29C 109.5 . . ?
H29A C29 H29B 109.5 . . ?
H29A C29 H29C 109.5 . . ?
H29B C29 H29C 109.5 . . ?
C28 C30 H30A 109.5 . . ?
C28 C30 H30B 109.5 . . ?
C28 C30 H30C 109.5 . . ?
H30A C30 H30B 109.5 . . ?
H30A C30 H30C 109.5 . . ?
H30B C30 H30C 109.5 . . ?
C25 C31 H31 96.2 . . ?
C32 C31 C25 117.2(5) . . ?
C32 C31 H31 96.2 . . ?
C33 C31 C25 115.1(5) . . ?
C33 C31 H31 96.2 . . ?
C33 C31 C32 124.3(6) . . ?
C25A C31A H31A 106.2 . . ?
C32A C31A C25A 117.1(6) . . ?
C32A C31A H31A 106.2 . . ?
C32A C31A C33A 116.3(7) . . ?
C33A C31A C25A 104.1(7) . . ?
C33A C31A H31A 106.2 . . ?
C31 C32 H32A 109.5 . . ?
C31 C32 H32B 109.5 . . ?
C31 C32 H32C 109.5 . . ?
H32A C32 H32B 109.5 . . ?
H32A C32 H32C 109.5 . . ?
H32B C32 H32C 109.5 . . ?
C31A C32A H32D 109.5 . . ?
C31A C32A H32E 109.5 . . ?
C31A C32A H32F 109.5 . . ?
H32D C32A H32E 109.5 . . ?
H32D C32A H32F 109.5 . . ?
H32E C32A H32F 109.5 . . ?
C31 C33 H33A 109.5 . . ?
C31 C33 H33B 109.5 . . ?
C31 C33 H33C 109.5 . . ?
H33A C33 H33B 109.5 . . ?
H33A C33 H33C 109.5 . . ?
H33B C33 H33C 109.5 . . ?
C31A C33A H33D 109.5 . . ?
C31A C33A H33E 109.5 . . ?
C31A C33A H33F 109.5 . . ?
H33D C33A H33E 109.5 . . ?
H33D C33A H33F 109.5 . . ?
H33E C33A H33F 109.5 . . ?
C27 C34 H34 107.2 . . ?
C35 C34 C27 112.1(6) . . ?
C35 C34 H34 107.2 . . ?
C35 C34 C36 111.5(6) . . ?
C36 C34 C27 111.5(5) . . ?
C36 C34 H34 107.2 . . ?
C27A C34A H34A 107.4 . . ?
C35A C34A C27A 114.2(6) . . ?
C35A C34A H34A 107.4 . . ?
C36A C34A C27A 108.8(5) . . ?
C36A C34A H34A 107.4 . . ?
C36A C34A C35A 111.4(6) . . ?
C34 C35 H35A 109.5 . . ?
C34 C35 H35B 109.5 . . ?
C34 C35 H35C 109.5 . . ?
H35A C35 H35B 109.5 . . ?
H35A C35 H35C 109.5 . . ?
H35B C35 H35C 109.5 . . ?
C34A C35A H35D 109.5 . . ?
C34A C35A H35E 109.5 . . ?
C34A C35A H35F 109.5 . . ?
H35D C35A H35E 109.5 . . ?
H35D C35A H35F 109.5 . . ?
H35E C35A H35F 109.5 . . ?
C34 C36 H36A 109.5 . . ?
C34 C36 H36B 109.5 . . ?
C34 C36 H36C 109.5 . . ?
H36A C36 H36B 109.5 . . ?
H36A C36 H36C 109.5 . . ?
H36B C36 H36C 109.5 . . ?
C34A C36A H36D 109.5 . . ?
C34A C36A H36E 109.5 . . ?
C34A C36A H36F 109.5 . . ?
H36D C36A H36E 109.5 . . ?
H36D C36A H36F 109.5 . . ?
H36E C36A H36F 109.5 . . ?
La1 C37 H37 129.7 . . ?
C38 C37 La1 76.1(4) . . ?
C38 C37 H37 112.5 . . ?
C38 C37 C44 135.0(8) . . ?
C44 C37 La1 75.6(5) . . ?
C44 C37 H37 112.5 . . ?
La1A C37A H37A 131.2 . . ?
C38A C37A La1A 76.6(4) . . ?
C38A C37A H37A 112.9 . . ?
C38A C37A C44A 134.1(9) . . ?
C44A C37A La1A 73.6(6) . . ?
C44A C37A H37A 112.9 . . ?
La1 C38 H38 132.9 . . ?
C37 C38 La1 73.2(4) . . ?
C37 C38 H38 112.5 . . ?
C39 C38 La1 76.5(4) . . ?
C39 C38 C37 135.0(7) . . ?
C39 C38 H38 112.5 . . ?
La1A C38A H38A 132.7 . . ?
C37A C38A La1A 73.7(4) . . ?
C37A C38A H38A 112.5 . . ?
C37A C38A C39A 134.9(7) . . ?
C39A C38A La1A 76.1(4) . . ?
C39A C38A H38A 112.5 . . ?
La1 C39 H39 136.1 . . ?
C38 C39 La1 74.2(4) . . ?
C38 C39 H39 113.1 . . ?
C38 C39 C40 133.8(7) . . ?
C40 C39 La1 73.0(4) . . ?
C40 C39 H39 113.1 . . ?
La1A C39A H39A 135.7 . . ?
C38A C39A La1A 74.4(4) . . ?
C38A C39A H39A 112.9 . . ?
C38A C39A C40A 134.3(7) . . ?
C40A C39A La1A 73.3(4) . . ?
C40A C39A H39A 112.9 . . ?
La1 C40 H40 132.8 . . ?
C39 C40 La1 77.2(4) . . ?
C39 C40 H40 111.7 . . ?
C39 C40 C41 136.6(7) . . ?
C41 C40 La1 73.7(3) . . ?
C41 C40 H40 111.7 . . ?
La1A C40A H40A 134.3 . . ?
C39A C40A La1A 77.0(4) . . ?
C39A C40A H40A 110.8 . . ?
C39A C40A C41A 138.4(7) . . ?
C41A C40A La1A 74.2(4) . . ?
C41A C40A H40A 110.8 . . ?
La1 C41 H41 130.1 . . ?
C40 C41 La1 75.8(3) . . ?
C40 C41 H41 112.9 . . ?
C42 C41 La1 75.2(3) . . ?
C42 C41 C40 134.1(6) . . ?
C42 C41 H41 112.9 . . ?
La1A C41A H41A 128.6 . . ?
C40A C41A La1A 75.6(4) . . ?
C40A C41A H41A 113.9 . . ?
C40A C41A C42A 132.2(7) . . ?
C42A C41A La1A 75.1(4) . . ?
C42A C41A H41A 113.9 . . ?
La1 C42 H42 132.7 . . ?
C41 C42 La1 74.6(3) . . ?
C41 C42 H42 112.5 . . ?
C43 C42 La1 75.4(4) . . ?
C43 C42 C41 135.1(6) . . ?
C43 C42 H42 112.5 . . ?
La1A C42A H42A 133.9 . . ?
C41A C42A La1A 74.5(4) . . ?
C41A C42A H42A 112.4 . . ?
C41A C42A C43A 135.1(7) . . ?
C43A C42A La1A 74.8(5) . . ?
C43A C42A H42A 112.4 . . ?
La1 C43 H43 133.0 . . ?
C42 C43 La1 74.9(4) . . ?
C42 C43 H43 111.6 . . ?
C42 C43 C44 136.8(9) . . ?
C44 C43 La1 76.0(6) . . ?
C44 C43 H43 111.6 . . ?
La1A C43A H43A 134.3 . . ?
C42A C43A La1A 74.5(4) . . ?
C42A C43A H43A 113.4 . . ?
C44A C43A La1A 73.3(6) . . ?
C44A C43A C42A 133.3(9) . . ?
C44A C43A H43A 113.4 . . ?
La1 C44 H44 134.7 . . ?
C37 C44 La1 73.6(6) . . ?
C37 C44 H44 113.3 . . ?
C43 C44 La1 74.1(6) . . ?
C43 C44 C37 133.3(12) . . ?
C43 C44 H44 113.3 . . ?
La1A C44A H44A 131.2 . . ?
C37A C44A La1A 76.1(6) . . ?
C37A C44A C43A 137.4(12) . . ?
C37A C44A H44A 111.3 . . ?
C43A C44A La1A 76.2(6) . . ?
C43A C44A H44A 111.3 . . ?
H45A C45 H45B 109.5 . . ?
H45A C45 H45C 109.5 . . ?
H45B C45 H45C 109.5 . . ?
C46 C45 H45A 109.5 . . ?
C46 C45 H45B 109.5 . . ?
C46 C45 H45C 109.5 . . ?
H45D C45A H45E 109.5 . . ?
H45D C45A H45F 109.5 . . ?
H45E C45A H45F 109.5 . . ?
C46A C45A H45D 109.5 . . ?
C46A C45A H45E 109.5 . . ?
C46A C45A H45F 109.5 . . ?
C45 C46 H46A 106.7 . . ?
C45 C46 H46B 106.7 . . ?
C45 C46 C47 122.4(8) . . ?
H46A C46 H46B 106.6 . . ?
C47 C46 H46A 106.7 . . ?
C47 C46 H46B 106.7 . . ?
C45A C46A H46C 109.9 . . ?
C45A C46A H46D 109.9 . . ?
C45A C46A C47A 109.2(11) . . ?
H46C C46A H46D 108.3 . . ?
C47A C46A H46C 109.9 . . ?
C47A C46A H46D 109.9 . . ?
C46 C47 H47A 107.9 . . ?
C46 C47 H47B 107.9 . . ?
H47A C47 H47B 107.2 . . ?
C48 C47 C46 117.7(7) . . ?
C48 C47 H47A 107.9 . . ?
C48 C47 H47B 107.9 . . ?
C46A C47A H47C 108.7 . . ?
C46A C47A H47D 108.7 . . ?
C46A C47A C48A 114.3(7) . . ?
H47C C47A H47D 107.6 . . ?
C48A C47A H47C 108.7 . . ?
C48A C47A H47D 108.7 . . ?
C47 C48 H48A 107.8 . . ?
C47 C48 H48B 107.8 . . ?
C47 C48 C49 117.9(8) . . ?
H48A C48 H48B 107.2 . . ?
C49 C48 H48A 107.8 . . ?
C49 C48 H48B 107.8 . . ?
C47A C48A H48C 109.8 . . ?
C47A C48A H48D 109.8 . . ?
C47A C48A C49A 109.3(8) . . ?
H48C C48A H48D 108.3 . . ?
C49A C48A H48C 109.8 . . ?
C49A C48A H48D 109.8 . . ?
C48 C49 H49A 108.2 . . ?
C48 C49 H49B 108.2 . . ?
C48 C49 C50 116.3(9) . . ?
H49A C49 H49B 107.4 . . ?
C50 C49 H49A 108.2 . . ?
C50 C49 H49B 108.2 . . ?
C48A C49A H49C 109.2 . . ?
C48A C49A H49D 109.2 . . ?
H49C C49A H49D 107.9 . . ?
C50A C49A C48A 111.8(9) . . ?
C50A C49A H49C 109.2 . . ?
C50A C49A H49D 109.2 . . ?
C49 C50 H50A 109.5 . . ?
C49 C50 H50B 109.5 . . ?
C49 C50 H50C 109.5 . . ?
H50A C50 H50B 109.5 . . ?
H50A C50 H50C 109.5 . . ?
H50B C50 H50C 109.5 . . ?
C49A C50A H50D 109.5 . . ?
C49A C50A H50E 109.5 . . ?
C49A C50A H50F 109.5 . . ?
H50D C50A H50E 109.5 . . ?
H50D C50A H50F 109.5 . . ?
H50E C50A H50F 109.5 . . ?

loop_
_geom_bond_atom_site_label_1
_geom_bond_atom_site_label_2
_geom_bond_distance
_geom_bond_site_symmetry_2
_geom_bond_publ_flag
La1 S1 2.837(11) . ?
La1 C7 2.960(2) . ?
La1 C8 2.929(2) . ?
La1 C9 3.017(2) . ?
La1 C12 3.049(2) . ?
La1 C37 2.699(9) . ?
La1 C38 2.736(6) . ?
La1 C39 2.766(7) . ?
La1 C40 2.713(6) . ?
La1 C41 2.686(6) . ?
La1 C42 2.694(6) . ?
La1 C43 2.701(9) . ?
La1 C44 2.726(13) . ?
La1A S1A 2.910(11) . ?
La1A C7 3.094(2) . ?
La1A C8 3.135(3) . ?
La1A C9 3.093(3) . ?
La1A C10 3.086(2) . ?
La1A C11 2.978(3) . ?
La1A C12 2.979(2) . ?
La1A C37A 2.691(8) . ?
La1A C38A 2.727(7) . ?
La1A C39A 2.748(6) . ?
La1A C40A 2.702(7) . ?
La1A C41A 2.685(6) . ?
La1A C42A 2.692(6) . ?
La1A C43A 2.696(10) . ?
La1A C44A 2.659(13) . ?
S1 C1 1.753(9) . ?
S1A C1 1.779(9) . ?
C1 C2 1.410(3) . ?
C1 C6 1.406(3) . ?
C2 C3 1.395(3) . ?
C2 C7 1.487(3) . ?
C3 H3 0.9500 . ?
C3 C4 1.384(3) . ?
C4 H4 0.9500 . ?
C4 C5 1.386(3) . ?
C5 H5 0.9500 . ?
C5 C6 1.395(3) . ?
C6 C22A 1.491(6) . ?
C6 C22 1.515(3) . ?
C7 C8 1.415(3) . ?
C7 C12 1.413(3) . ?
C8 C9 1.389(4) . ?
C8 C13 1.514(4) . ?
C9 H9 0.9500 . ?
C9 C10 1.398(4) . ?
C10 C11 1.397(3) . ?
C10 C16 1.523(4) . ?
C11 H11 0.9500 . ?
C11 C12 1.401(3) . ?
C12 C19 1.521(3) . ?
C13 H13 1.0000 . ?
C13 C14 1.528(4) . ?
C13 C15 1.531(4) . ?
C14 H14A 0.9800 . ?
C14 H14B 0.9800 . ?
C14 H14C 0.9800 . ?
C15 H15A 0.9800 . ?
C15 H15B 0.9800 . ?
C15 H15C 0.9800 . ?
C16 H16 1.0000 . ?
C16 C17 1.536(4) . ?
C16 C18 1.513(5) . ?
C17 H17A 0.9800 . ?
C17 H17B 0.9800 . ?
C17 H17C 0.9800 . ?
C18 H18A 0.9800 . ?
C18 H18B 0.9800 . ?
C18 H18C 0.9800 . ?
C19 H19 1.0000 . ?
C19 C20 1.516(3) . ?
C19 C21 1.531(3) . ?
C20 H20A 0.9800 . ?
C20 H20B 0.9800 . ?
C20 H20C 0.9800 . ?
C21 H21A 0.9800 . ?
C21 H21B 0.9800 . ?
C21 H21C 0.9800 . ?
C22A C23 1.416(6) . ?
C22A C27A 1.447(7) . ?
C24A H24A 0.9500 . ?
C24A C25A 1.380(8) . ?
C24A C23 1.393(7) . ?
C25A C26A 1.383(8) . ?
C25A C31A 1.581(9) . ?
C26 H26 0.9500 . ?
C26 C27 1.3900 . ?
C26 C25 1.3900 . ?
C27 C22 1.3900 . ?
C27 C34 1.541(6) . ?
C22 C23 1.3900 . ?
C23 C24 1.3900 . ?
C23 C28 1.515(3) . ?
C24 H24 0.9500 . ?
C24 C25 1.3900 . ?
C25 C31 1.543(6) . ?
C26A H26A 0.9500 . ?
C26A C27A 1.388(7) . ?
C27A C34A 1.529(8) . ?
C28 H28 1.0000 . ?
C28 C29 1.524(3) . ?
C28 C30 1.524(3) . ?
C29 H29A 0.9800 . ?
C29 H29B 0.9800 . ?
C29 H29C 0.9800 . ?
C30 H30A 0.9800 . ?
C30 H30B 0.9800 . ?
C30 H30C 0.9800 . ?
C31 H31 1.0000 . ?
C31 C32 1.428(8) . ?
C31 C33 1.381(8) . ?
C31A H31A 1.0000 . ?
C31A C32A 1.350(8) . ?
C31A C33A 1.421(9) . ?
C32 H32A 0.9800 . ?
C32 H32B 0.9800 . ?
C32 H32C 0.9800 . ?
C32A H32D 0.9800 . ?
C32A H32E 0.9800 . ?
C32A H32F 0.9800 . ?
C33 H33A 0.9800 . ?
C33 H33B 0.9800 . ?
C33 H33C 0.9800 . ?
C33A H33D 0.9800 . ?
C33A H33E 0.9800 . ?
C33A H33F 0.9800 . ?
C34 H34 1.0000 . ?
C34 C35 1.518(9) . ?
C34 C36 1.528(8) . ?
C34A H34A 1.0000 . ?
C34A C35A 1.527(9) . ?
C34A C36A 1.518(9) . ?
C35 H35A 0.9800 . ?
C35 H35B 0.9800 . ?
C35 H35C 0.9800 . ?
C35A H35D 0.9800 . ?
C35A H35E 0.9800 . ?
C35A H35F 0.9800 . ?
C36 H36A 0.9800 . ?
C36 H36B 0.9800 . ?
C36 H36C 0.9800 . ?
C36A H36D 0.9800 . ?
C36A H36E 0.9800 . ?
C36A H36F 0.9800 . ?
C37 H37 0.9500 . ?
C37 C38 1.437(13) . ?
C37 C44 1.442(13) . ?
C37A H37A 0.9500 . ?
C37A C38A 1.387(12) . ?
C37A C44A 1.397(12) . ?
C38 H38 0.9500 . ?
C38 C39 1.391(10) . ?
C38A H38A 0.9500 . ?
C38A C39A 1.391(9) . ?
C39 H39 0.9500 . ?
C39 C40 1.411(9) . ?
C39A H39A 0.9500 . ?
C39A C40A 1.399(10) . ?
C40 H40 0.9500 . ?
C40 C41 1.422(9) . ?
C40A H40A 0.9500 . ?
C40A C41A 1.401(11) . ?
C41 H41 0.9500 . ?
C41 C42 1.404(9) . ?
C41A H41A 0.9500 . ?
C41A C42A 1.408(11) . ?
C42 H42 0.9500 . ?
C42 C43 1.384(12) . ?
C42A H42A 0.9500 . ?
C42A C43A 1.427(13) . ?
C43 H43 0.9500 . ?
C43 C44 1.400(12) . ?
C43A H43A 0.9500 . ?
C43A C44A 1.407(12) . ?
C44 H44 0.9500 . ?
C44A H44A 0.9500 . ?
C45 H45A 0.9800 . ?
C45 H45B 0.9800 . ?
C45 H45C 0.9800 . ?
C45 C46 1.453(14) . ?
C45A H45D 0.9800 . ?
C45A H45E 0.9800 . ?
C45A H45F 0.9800 . ?
C45A C46A 1.450(19) . ?
C46 H46A 0.9900 . ?
C46 H46B 0.9900 . ?
C46 C47 1.503(11) . ?
C46A H46C 0.9900 . ?
C46A H46D 0.9900 . ?
C46A C47A 1.500(12) . ?
C47 H47A 0.9900 . ?
C47 H47B 0.9900 . ?
C47 C48 1.411(11) . ?
C47A H47C 0.9900 . ?
C47A H47D 0.9900 . ?
C47A C48A 1.505(12) . ?
C48 H48A 0.9900 . ?
C48 H48B 0.9900 . ?
C48 C49 1.506(13) . ?
C48A H48C 0.9900 . ?
C48A H48D 0.9900 . ?
C48A C49A 1.509(13) . ?
C49 H49A 0.9900 . ?
C49 H49B 0.9900 . ?
C49 C50 1.511(12) . ?
C49A H49C 0.9900 . ?
C49A H49D 0.9900 . ?
C49A C50A 1.497(13) . ?
C50 H50A 0.9800 . ?
C50 H50B 0.9800 . ?
C50 H50C 0.9800 . ?
C50A H50D 0.9800 . ?
C50A H50E 0.9800 . ?
C50A H50F 0.9800 . ?

loop_
_geom_torsion_atom_site_label_1
_geom_torsion_atom_site_label_2
_geom_torsion_atom_site_label_3
_geom_torsion_atom_site_label_4
_geom_torsion
_geom_torsion_site_symmetry_1
_geom_torsion_site_symmetry_2
_geom_torsion_site_symmetry_3
_geom_torsion_site_symmetry_4
_geom_torsion_publ_flag
La1 S1 C1 C2 -1.5(9) . . . . ?
La1 S1 C1 C6 176.8(3) . . . . ?
La1 C7 C8 C9 -70.9(2) . . . . ?
La1 C7 C8 C13 110.7(2) . . . . ?
La1 C7 C12 C11 69.99(19) . . . . ?
La1 C7 C12 C19 -109.09(19) . . . . ?
La1 C8 C9 C10 -71.9(2) . . . . ?
La1 C8 C13 C14 -34.1(3) . . . . ?
La1 C8 C13 C15 -158.0(2) . . . . ?
La1 C9 C10 C11 -60.8(2) . . . . ?
La1 C9 C10 C16 122.7(2) . . . . ?
La1 C12 C19 C20 162.02(17) . . . . ?
La1 C12 C19 C21 37.5(2) . . . . ?
La1 C37 C38 C39 -49.8(8) . . . . ?
La1 C37 C44 C43 47.8(11) . . . . ?
La1 C38 C39 C40 -46.1(8) . . . . ?
La1 C39 C40 C41 -48.7(7) . . . . ?
La1 C40 C41 C42 -52.1(6) . . . . ?
La1 C41 C42 C43 -49.7(8) . . . . ?
La1 C42 C43 C44 -49.2(11) . . . . ?
La1 C43 C44 C37 -47.7(11) . . . . ?
La1A S1A C1 C2 -0.2(9) . . . . ?
La1A S1A C1 C6 -177.7(3) . . . . ?
La1A C7 C8 C9 -63.7(2) . . . . ?
La1A C7 C8 C13 117.9(2) . . . . ?
La1A C7 C12 C11 68.82(18) . . . . ?
La1A C7 C12 C19 -110.26(19) . . . . ?
La1A C8 C9 C10 -66.1(2) . . . . ?
La1A C8 C13 C14 -32.3(3) . . . . ?
La1A C8 C13 C15 -156.3(2) . . . . ?
La1A C9 C10 C11 -62.05(19) . . . . ?
La1A C9 C10 C16 121.4(2) . . . . ?
La1A C10 C11 C12 -67.8(2) . . . . ?
La1A C10 C16 C17 156.82(18) . . . . ?
La1A C10 C16 C18 -78.6(3) . . . . ?
La1A C11 C12 C7 -71.43(18) . . . . ?
La1A C11 C12 C19 107.67(18) . . . . ?
La1A C12 C19 C20 153.59(18) . . . . ?
La1A C12 C19 C21 29.1(2) . . . . ?
La1A C37A C38A C39A -50.0(8) . . . . ?
La1A C37A C44A C43A 50.8(12) . . . . ?
La1A C38A C39A C40A -46.5(7) . . . . ?
La1A C39A C40A C41A -47.2(8) . . . . ?
La1A C40A C41A C42A -53.7(7) . . . . ?
La1A C41A C42A C43A -48.4(8) . . . . ?
La1A C42A C43A C44A -47.9(10) . . . . ?
La1A C43A C44A C37A -50.8(12) . . . . ?
S1 C1 C2 C3 177.2(6) . . . . ?
S1 C1 C2 C7 -1.4(7) . . . . ?
S1 C1 C6 C5 -177.4(6) . . . . ?
S1 C1 C6 C22 1.6(6) . . . . ?
S1A C1 C2 C3 -178.7(6) . . . . ?
S1A C1 C2 C7 2.7(6) . . . . ?
S1A C1 C6 C5 178.4(6) . . . . ?
S1A C1 C6 C22A -2.6(7) . . . . ?
C1 C2 C3 C4 0.3(3) . . . . ?
C1 C2 C7 La1 3.6(3) . . . . ?
C1 C2 C7 La1A -3.9(3) . . . . ?
C1 C2 C7 C8 91.4(3) . . . . ?
C1 C2 C7 C12 -91.1(3) . . . . ?
C1 C6 C22A C23 78.4(6) . . . . ?
C1 C6 C22A C27A -109.6(6) . . . . ?
C1 C6 C22 C27 -92.6(3) . . . . ?
C1 C6 C22 C23 87.2(4) . . . . ?
C2 C1 C6 C5 1.0(3) . . . . ?
C2 C1 C6 C22A 180.0(3) . . . . ?
C2 C1 C6 C22 180.0(2) . . . . ?
C2 C3 C4 C5 0.6(3) . . . . ?
C2 C7 C8 La1 -113.68(18) . . . . ?
C2 C7 C8 La1A -120.96(18) . . . . ?
C2 C7 C8 C9 175.4(2) . . . . ?
C2 C7 C8 C13 -3.0(3) . . . . ?
C2 C7 C12 La1 116.44(19) . . . . ?
C2 C7 C12 La1A 117.61(18) . . . . ?
C2 C7 C12 C11 -173.6(2) . . . . ?
C2 C7 C12 C19 7.4(3) . . . . ?
C3 C2 C7 La1 -175.05(15) . . . . ?
C3 C2 C7 La1A 177.47(15) . . . . ?
C3 C2 C7 C8 -87.2(3) . . . . ?
C3 C2 C7 C12 90.3(3) . . . . ?
C3 C4 C5 C6 -0.7(3) . . . . ?
C4 C5 C6 C1 -0.1(3) . . . . ?
C4 C5 C6 C22A -179.2(3) . . . . ?
C4 C5 C6 C22 -179.1(2) . . . . ?
C5 C6 C22A C23 -102.6(6) . . . . ?
C5 C6 C22A C27A 69.4(7) . . . . ?
C5 C6 C22 C27 86.4(3) . . . . ?
C5 C6 C22 C23 -93.8(4) . . . . ?
C6 C1 C2 C3 -1.1(3) . . . . ?
C6 C1 C2 C7 -179.69(19) . . . . ?
C6 C22A C23 C24A 173.8(6) . . . . ?
C6 C22A C23 C28 5.6(8) . . . . ?
C6 C22A C27A C26A -175.9(5) . . . . ?
C6 C22A C27A C34A 10.3(10) . . . . ?
C6 C22 C23 C24 -179.8(4) . . . . ?
C6 C22 C23 C28 -6.1(4) . . . . ?
C7 C2 C3 C4 178.9(2) . . . . ?
C7 C8 C9 La1 69.43(19) . . . . ?
C7 C8 C9 La1A 63.57(19) . . . . ?
C7 C8 C9 C10 -2.5(3) . . . . ?
C7 C8 C13 C14 -123.6(3) . . . . ?
C7 C8 C13 C15 112.4(3) . . . . ?
C7 C12 C19 C20 -113.6(2) . . . . ?
C7 C12 C19 C21 121.9(2) . . . . ?
C8 C7 C12 La1 -66.12(18) . . . . ?
C8 C7 C12 La1A -64.94(18) . . . . ?
C8 C7 C12 C11 3.9(3) . . . . ?
C8 C7 C12 C19 -175.2(2) . . . . ?
C8 C9 C10 La1A 67.2(2) . . . . ?
C8 C9 C10 C11 5.1(3) . . . . ?
C8 C9 C10 C16 -171.4(2) . . . . ?
C9 C8 C13 C14 58.0(3) . . . . ?
C9 C8 C13 C15 -66.0(3) . . . . ?
C9 C10 C11 La1A 64.6(2) . . . . ?
C9 C10 C11 C12 -3.2(3) . . . . ?
C9 C10 C16 C17 63.3(3) . . . . ?
C9 C10 C16 C18 -172.2(2) . . . . ?
C10 C11 C12 La1 63.9(2) . . . . ?
C10 C11 C12 La1A 70.2(2) . . . . ?
C10 C11 C12 C7 -1.2(3) . . . . ?
C10 C11 C12 C19 177.9(2) . . . . ?
C11 C10 C16 C17 -113.1(3) . . . . ?
C11 C10 C16 C18 11.5(4) . . . . ?
C11 C12 C19 C20 67.4(3) . . . . ?
C11 C12 C19 C21 -57.2(3) . . . . ?
C12 C7 C8 La1 68.86(18) . . . . ?
C12 C7 C8 La1A 61.59(18) . . . . ?
C12 C7 C8 C9 -2.1(3) . . . . ?
C12 C7 C8 C13 179.5(2) . . . . ?
C13 C8 C9 La1 -112.2(2) . . . . ?
C13 C8 C9 La1A -118.0(2) . . . . ?
C13 C8 C9 C10 175.9(2) . . . . ?
C16 C10 C11 La1A -119.0(2) . . . . ?
C16 C10 C11 C12 173.2(2) . . . . ?
C22A C23 C28 C29 104.6(5) . . . . ?
C22A C23 C28 C30 -130.9(5) . . . . ?
C22A C27A C34A C35A -152.8(7) . . . . ?
C22A C27A C34A C36A 82.0(7) . . . . ?
C24A C25A C26A C27A -4.6(11) . . . . ?
C24A C25A C31A C32A 15.4(11) . . . . ?
C24A C25A C31A C33A -114.4(8) . . . . ?
C24A C23 C28 C29 -63.4(5) . . . . ?
C24A C23 C28 C30 61.1(5) . . . . ?
C25A C24A C23 C22A -1.0(10) . . . . ?
C25A C24A C23 C28 167.3(6) . . . . ?
C25A C26A C27A C22A 5.3(10) . . . . ?
C25A C26A C27A C34A 179.1(7) . . . . ?
C26 C27 C22 C6 179.8(4) . . . . ?
C26 C27 C22 C23 0.0 . . . . ?
C26 C27 C34 C35 57.4(7) . . . . ?
C26 C27 C34 C36 -68.3(6) . . . . ?
C26 C25 C31 C32 -39.9(9) . . . . ?
C26 C25 C31 C33 120.1(6) . . . . ?
C27 C26 C25 C24 0.0 . . . . ?
C27 C26 C25 C31 175.0(6) . . . . ?
C27 C22 C23 C24 0.0 . . . . ?
C27 C22 C23 C28 173.7(2) . . . . ?
C22 C27 C34 C35 -124.0(5) . . . . ?
C22 C27 C34 C36 110.3(5) . . . . ?
C22 C23 C24 C25 0.0 . . . . ?
C22 C23 C28 C29 110.6(3) . . . . ?
C22 C23 C28 C30 -124.9(3) . . . . ?
C23 C22A C27A C26A -3.8(10) . . . . ?
C23 C22A C27A C34A -177.6(6) . . . . ?
C23 C24A C25A C26A 2.3(12) . . . . ?
C23 C24A C25A C31A -172.9(6) . . . . ?
C23 C24 C25 C26 0.0 . . . . ?
C23 C24 C25 C31 -175.0(5) . . . . ?
C24 C23 C28 C29 -75.6(3) . . . . ?
C24 C23 C28 C30 48.9(3) . . . . ?
C24 C25 C31 C32 135.1(6) . . . . ?
C24 C25 C31 C33 -64.9(8) . . . . ?
C25 C26 C27 C22 0.0 . . . . ?
C25 C26 C27 C34 178.6(5) . . . . ?
C26A C25A C31A C32A -159.7(7) . . . . ?
C26A C25A C31A C33A 70.5(9) . . . . ?
C26A C27A C34A C35A 33.6(9) . . . . ?
C26A C27A C34A C36A -91.7(7) . . . . ?
C27A C22A C23 C24A 1.7(9) . . . . ?
C27A C22A C23 C28 -166.4(5) . . . . ?
C28 C23 C24 C25 -173.9(2) . . . . ?
C31A C25A C26A C27A 170.8(7) . . . . ?
C34 C27 C22 C6 1.2(4) . . . . ?
C34 C27 C22 C23 -178.6(5) . . . . ?
C37 C38 C39 La1 48.8(8) . . . . ?
C37 C38 C39 C40 2.7(14) . . . . ?
C37A C38A C39A La1A 49.2(8) . . . . ?
C37A C38A C39A C40A 2.7(13) . . . . ?
C38 C37 C44 La1 -52.6(10) . . . . ?
C38 C37 C44 C43 -4.8(19) . . . . ?
C38 C39 C40 La1 46.5(8) . . . . ?
C38 C39 C40 C41 -2.2(14) . . . . ?
C38A C37A C44A La1A -51.6(10) . . . . ?
C38A C37A C44A C43A -1(2) . . . . ?
C38A C39A C40A La1A 46.9(7) . . . . ?
C38A C39A C40A C41A -0.3(14) . . . . ?
C39 C40 C41 La1 49.7(8) . . . . ?
C39 C40 C41 C42 -2.4(12) . . . . ?
C39A C40A C41A La1A 48.0(8) . . . . ?
C39A C40A C41A C42A -5.8(14) . . . . ?
C40 C41 C42 La1 52.3(6) . . . . ?
C40 C41 C42 C43 2.6(12) . . . . ?
C40A C41A C42A La1A 53.9(7) . . . . ?
C40A C41A C42A C43A 5.5(13) . . . . ?
C41 C42 C43 La1 49.4(7) . . . . ?
C41 C42 C43 C44 0.2(16) . . . . ?
C41A C42A C43A La1A 48.4(8) . . . . ?
C41A C42A C43A C44A 0.4(15) . . . . ?
C42 C43 C44 La1 48.9(10) . . . . ?
C42 C43 C44 C37 1(2) . . . . ?
C42A C43A C44A La1A 48.3(9) . . . . ?
C42A C43A C44A C37A -2(2) . . . . ?
C44 C37 C38 La1 52.4(10) . . . . ?
C44 C37 C38 C39 2.6(16) . . . . ?
C44A C37A C38A La1A 50.6(10) . . . . ?
C44A C37A C38A C39A 0.6(15) . . . . ?
C45 C46 C47 C48 171.1(8) . . . . ?
C45A C46A C47A C48A 54.0(11) . . . . ?
C46 C47 C48 C49 176.5(8) . . . . ?
C46A C47A C48A C49A 172.3(8) . . . . ?
C47 C48 C49 C50 59.2(12) . . . . ?
C47A C48A C49A C50A -176.1(9) . . . . ?
